data_4038612
loop_
_publ_author_name
'Ben Jamaa, Abdelkhalek'
'Latrache, Mohammed'
'Riguet, Emmanuel'
'Grellepois, Fabienne'

_publ_section_title
;
 cis-Dihydroxylated \a-Trifluoromethylated N,O-Acetal from l-Tartaric
 Acid: Synthesis of Tetrasubstituted Stereocenter via Diastereoselective
 Pictet-Spengler Cyclization of N-Acyliminium Ions
;
_journal_name_full 'The Journal of Organic Chemistry'
_journal_paper_doi 10.1021/acs.joc.0c00801
_journal_year 2020
_chemical_absolute_configuration ad
_chemical_formula_sum 'C16 H18 F3 N O4'
_chemical_formula_weight 345.31
_space_group_IT_number 19
_space_group_name_Hall 'P 2ac 2ab'
_space_group_name_H-M_alt 'P 21 21 21'
_symmetry_cell_setting orthorhombic
_symmetry_space_group_name_H-M 'P 21 21 21'
_atom_sites_solution_hydrogens geom
_atom_sites_solution_primary direct
_atom_sites_solution_secondary difmap
_audit_creation_method SHELXL-97
_cell_angle_alpha 90.000(5)
_cell_angle_beta 90.000(5)
_cell_angle_gamma 90.000(5)
_cell_formula_units_Z 4
_cell_length_a 8.260(5)
_cell_length_b 10.089(5)
_cell_length_c 18.565(5)
_cell_measurement_reflns_used 9206
_cell_measurement_temperature 101(2)
_cell_measurement_theta_max 74.49
_cell_measurement_theta_min 4.99
_cell_volume 1547.1(13)
_computing_cell_refinement 'Bruker SAINT'
_computing_data_collection 'Bruker APEX2'
_computing_data_reduction 'Bruker SAINT'
_computing_molecular_graphics 'Ortep-3 for Windows (Farrugia, 1997)'
_computing_publication_material 'WinGX publication routines (Farrugia, 1999)'
_computing_structure_refinement 'SHELXL-97 (Sheldrick, 1997)'
_computing_structure_solution 'SIR92 (Giacovazzo et al, 1993)'
_diffrn_ambient_temperature 101(2)
_diffrn_measured_fraction_theta_full 0.999
_diffrn_measured_fraction_theta_max 1.000
_diffrn_measurement_device_type CMOS
_diffrn_measurement_method '\f and \w scans'
_diffrn_radiation_monochromator graphite
_diffrn_radiation_source 'fine-focus sealed tube'
_diffrn_radiation_type CuK\a
_diffrn_radiation_wavelength 1.54178
_diffrn_reflns_av_R_equivalents 0.0306
_diffrn_reflns_av_sigmaI/netI 0.0141
_diffrn_reflns_limit_h_max 10
_diffrn_reflns_limit_h_min -10
_diffrn_reflns_limit_k_max 12
_diffrn_reflns_limit_k_min -12
_diffrn_reflns_limit_l_max 22
_diffrn_reflns_limit_l_min -23
_diffrn_reflns_number 34080
_diffrn_reflns_theta_full 74.48
_diffrn_reflns_theta_max 74.48
_diffrn_reflns_theta_min 4.76
_diffrn_standards_number 0
_exptl_absorpt_coefficient_mu 1.120
_exptl_absorpt_correction_type none
_exptl_crystal_colour colourless
_exptl_crystal_density_diffrn 1.483
_exptl_crystal_density_method 'not measured'
_exptl_crystal_description needle
_exptl_crystal_F_000 720
_exptl_crystal_size_max 0.12
_exptl_crystal_size_mid 0.12
_exptl_crystal_size_min 0.12
_refine_diff_density_max 0.206
_refine_diff_density_min -0.191
_refine_diff_density_rms 0.038
_refine_ls_abs_structure_details 'Flack H D (1983), Acta Cryst. A39, 876-881'
_refine_ls_abs_structure_Flack -0.04(8)
_refine_ls_extinction_method none
_refine_ls_goodness_of_fit_ref 1.043
_refine_ls_hydrogen_treatment mixed
_refine_ls_matrix_type full
_refine_ls_number_parameters 236
_refine_ls_number_reflns 3173
_refine_ls_number_restraints 0
_refine_ls_restrained_S_all 1.043
_refine_ls_R_factor_all 0.0238
_refine_ls_R_factor_gt 0.0233
_refine_ls_shift/su_max 0.026
_refine_ls_shift/su_mean 0.002
_refine_ls_structure_factor_coef Fsqd
_refine_ls_weighting_details 'calc w=1/[\s^2^(Fo^2^)+(0.0394P)^2^+0.2393P] where P=(Fo^2^+2Fc^2^)/3'
_refine_ls_weighting_scheme calc
_refine_ls_wR_factor_gt 0.0605
_refine_ls_wR_factor_ref 0.0612
_reflns_number_gt 3115
_reflns_number_total 3173
_reflns_threshold_expression >2sigma(I)
_cod_data_source_file jo0c00801_si_002.cif
_cod_data_source_block cu_14fg008bis_0m
_cod_original_sg_symbol_H-M P2(1)2(1)2(1)
_cod_database_code 4038612

loop_
_symmetry_equiv_pos_as_xyz
'x, y, z'
'-x+1/2, -y, z+1/2'
'x+1/2, -y+1/2, -z'
'-x, y+1/2, -z+1/2'

loop_
_atom_site_label
_atom_site_type_symbol
_atom_site_fract_x
_atom_site_fract_y
_atom_site_fract_z
_atom_site_U_iso_or_equiv
_atom_site_adp_type
_atom_site_occupancy
_atom_site_symmetry_multiplicity
_atom_site_calc_flag
_atom_site_refinement_flags
_atom_site_disorder_assembly
_atom_site_disorder_group
F1 F 0.65110(8) 0.83662(7) 0.56166(4) 0.02376(16) Uani 1 1 d . . .
F2 F 0.90354(8) 0.84522(8) 0.53445(4) 0.02569(16) Uani 1 1 d . . .
F3 F 0.76279(9) 1.02534(7) 0.53972(4) 0.02732(16) Uani 1 1 d . . .
O4 O 1.01437(9) 1.23051(7) 0.69441(4) 0.01713(16) Uani 1 1 d . . .
O3 O 0.85774(9) 0.79756(7) 0.67511(4) 0.01736(16) Uani 1 1 d . . .
O2 O 0.69510(10) 1.18203(7) 0.76426(4) 0.01979(17) Uani 1 1 d . . .
O1 O 0.67480(10) 0.95492(8) 0.76105(4) 0.02054(17) Uani 1 1 d . . .
N1 N 0.96569(10) 1.01509(9) 0.65972(5) 0.01406(18) Uani 1 1 d . . .
C10 C 0.92317(12) 1.13731(10) 0.68326(5) 0.0142(2) Uani 1 1 d . . .
C1 C 1.13744(12) 0.96950(11) 0.65327(6) 0.0153(2) Uani 1 1 d . . .
C011 C 0.78670(14) 0.90735(11) 0.57052(6) 0.0179(2) Uani 1 1 d . . .
C11 C 0.68558(12) 0.99747(10) 0.68858(6) 0.0158(2) Uani 1 1 d . . .
C9 C 0.82752(12) 0.92418(10) 0.65086(6) 0.0144(2) Uani 1 1 d . . .
C12 C 0.73906(13) 1.14146(10) 0.69413(6) 0.0156(2) Uani 1 1 d . . .
C13 C 0.68850(13) 1.06694(10) 0.80937(6) 0.0176(2) Uani 1 1 d . . .
C3 C 1.30512(15) 1.15843(12) 0.59885(7) 0.0242(3) Uani 1 1 d . . .
H3 H 1.2982 1.2043 0.6422 0.029 Uiso 1 1 calc R . .
C2 C 1.22800(13) 1.03585(12) 0.59144(6) 0.0182(2) Uani 1 1 d . . .
C15 C 0.53803(14) 1.07789(14) 0.85535(6) 0.0239(2) Uani 1 1 d . . .
H15A H 0.5465 1.1542 0.8860 0.036 Uiso 1 1 calc R . .
H15B H 0.5272 0.9997 0.8844 0.036 Uiso 1 1 calc R . .
H15C H 0.4448 1.0867 0.8249 0.036 Uiso 1 1 calc R . .
C8 C 1.22258(13) 0.98261(11) 0.72568(6) 0.0176(2) Uani 1 1 d . . .
H8A H 1.2268 1.0743 0.7393 0.026 Uiso 1 1 calc R . .
H8B H 1.3306 0.9483 0.7219 0.026 Uiso 1 1 calc R . .
H8C H 1.1640 0.9335 0.7615 0.026 Uiso 1 1 calc R . .
C7 C 1.24251(14) 0.96879(15) 0.52631(7) 0.0294(3) Uani 1 1 d . . .
H7 H 1.1939 0.8862 0.5210 0.035 Uiso 1 1 calc R . .
C14 C 0.84143(15) 1.05101(12) 0.85358(7) 0.0234(2) Uani 1 1 d . . .
H14A H 0.9338 1.0512 0.8222 0.035 Uiso 1 1 calc R . .
H14B H 0.8373 0.9687 0.8794 0.035 Uiso 1 1 calc R . .
H14C H 0.8501 1.1231 0.8871 0.035 Uiso 1 1 calc R . .
C6 C 1.32833(15) 1.02303(18) 0.46910(7) 0.0369(3) Uani 1 1 d . . .
H6 H 1.3360 0.9772 0.4258 0.044 Uiso 1 1 calc R . .
C4 C 1.39207(17) 1.21214(13) 0.54177(8) 0.0328(3) Uani 1 1 d . . .
H4 H 1.4436 1.2935 0.5473 0.039 Uiso 1 1 calc R . .
C5 C 1.40264(17) 1.14558(16) 0.47665(7) 0.0352(3) Uani 1 1 d . . .
H5 H 1.4591 1.1828 0.4383 0.042 Uiso 1 1 calc R . .
H1 H 1.1268(17) 0.8740(15) 0.6410(8) 0.019(3) Uiso 1 1 d . . .
H11 H 0.5837(17) 0.9826(14) 0.6619(8) 0.017(3) Uiso 1 1 d . . .
H12 H 0.6919(18) 1.2047(14) 0.6596(8) 0.021(3) Uiso 1 1 d . . .
H10 H 0.877(2) 0.7938(19) 0.7207(11) 0.045(5) Uiso 1 1 d . . .

loop_
_atom_site_aniso_label
_atom_site_aniso_U_11
_atom_site_aniso_U_22
_atom_site_aniso_U_33
_atom_site_aniso_U_23
_atom_site_aniso_U_13
_atom_site_aniso_U_12
F1 0.0216(3) 0.0296(4) 0.0201(3) -0.0042(3) -0.0036(3) -0.0099(3)
F2 0.0234(3) 0.0368(4) 0.0169(3) -0.0084(3) 0.0028(3) -0.0027(3)
F3 0.0363(4) 0.0259(4) 0.0198(3) 0.0071(3) -0.0092(3) -0.0053(3)
O4 0.0184(4) 0.0153(4) 0.0177(3) -0.0016(3) -0.0012(3) -0.0015(3)
O3 0.0214(4) 0.0148(3) 0.0158(4) 0.0011(3) -0.0010(3) -0.0010(3)
O2 0.0242(4) 0.0175(4) 0.0177(4) -0.0009(3) 0.0044(3) 0.0041(3)
O1 0.0282(4) 0.0193(4) 0.0141(4) -0.0009(3) 0.0051(3) -0.0030(3)
N1 0.0122(4) 0.0149(4) 0.0151(4) -0.0016(3) -0.0008(3) -0.0009(3)
C10 0.0151(5) 0.0160(5) 0.0115(4) 0.0013(4) -0.0016(4) 0.0012(4)
C1 0.0126(4) 0.0148(4) 0.0186(5) -0.0012(4) 0.0004(4) 0.0010(4)
C011 0.0187(5) 0.0201(5) 0.0149(5) -0.0010(4) -0.0013(4) -0.0044(4)
C11 0.0134(5) 0.0199(5) 0.0141(5) -0.0005(4) -0.0003(4) -0.0005(4)
C9 0.0135(4) 0.0154(5) 0.0143(5) -0.0005(4) -0.0011(4) -0.0019(4)
C12 0.0149(5) 0.0173(5) 0.0145(5) -0.0002(4) -0.0007(4) 0.0020(4)
C13 0.0189(5) 0.0181(5) 0.0159(5) -0.0016(4) 0.0006(4) 0.0005(4)
C3 0.0260(6) 0.0192(5) 0.0275(6) 0.0029(5) 0.0087(5) 0.0032(5)
C2 0.0136(5) 0.0225(5) 0.0184(5) 0.0014(4) 0.0012(4) 0.0039(4)
C15 0.0190(5) 0.0349(6) 0.0179(5) -0.0017(5) 0.0033(4) 0.0016(5)
C8 0.0156(5) 0.0181(5) 0.0192(5) 0.0011(4) -0.0014(4) 0.0008(4)
C7 0.0178(5) 0.0462(8) 0.0242(6) -0.0103(6) 0.0036(5) -0.0021(5)
C14 0.0205(5) 0.0271(6) 0.0225(6) 0.0011(5) -0.0034(4) 0.0010(5)
C6 0.0222(6) 0.0699(10) 0.0187(6) -0.0047(6) 0.0038(5) 0.0045(7)
C4 0.0333(6) 0.0236(6) 0.0415(7) 0.0120(5) 0.0157(6) 0.0073(5)
C5 0.0269(6) 0.0522(8) 0.0266(6) 0.0178(6) 0.0115(5) 0.0139(6)

loop_
_atom_type_symbol
_atom_type_description
_atom_type_scat_dispersion_real
_atom_type_scat_dispersion_imag
_atom_type_scat_source
C C 0.0181 0.0091 'International Tables Vol C Tables 4.2.6.8 and 6.1.1.4'
H H 0.0000 0.0000 'International Tables Vol C Tables 4.2.6.8 and 6.1.1.4'
N N 0.0311 0.0180 'International Tables Vol C Tables 4.2.6.8 and 6.1.1.4'
O O 0.0492 0.0322 'International Tables Vol C Tables 4.2.6.8 and 6.1.1.4'
F F 0.0727 0.0534 'International Tables Vol C Tables 4.2.6.8 and 6.1.1.4'

loop_
_geom_angle_atom_site_label_1
_geom_angle_atom_site_label_2
_geom_angle_atom_site_label_3
_geom_angle
_geom_angle_site_symmetry_1
_geom_angle_site_symmetry_3
_geom_angle_publ_flag
C12 O2 C13 108.28(8) . . ?
C11 O1 C13 110.34(8) . . ?
C10 N1 C9 113.70(9) . . ?
C10 N1 C1 123.47(9) . . ?
C9 N1 C1 122.29(9) . . ?
O4 C10 N1 126.52(10) . . ?
O4 C10 C12 124.56(10) . . ?
N1 C10 C12 108.92(9) . . ?
N1 C1 C8 109.91(9) . . ?
N1 C1 C2 112.98(9) . . ?
C8 C1 C2 113.57(9) . . ?
F2 C011 F3 108.16(9) . . ?
F2 C011 F1 107.09(9) . . ?
F3 C011 F1 107.40(9) . . ?
F2 C011 C9 112.37(9) . . ?
F3 C011 C9 110.43(9) . . ?
F1 C011 C9 111.19(9) . . ?
O1 C11 C12 104.09(8) . . ?
O1 C11 C9 109.38(8) . . ?
C12 C11 C9 105.42(9) . . ?
O3 C9 N1 113.61(9) . . ?
O3 C9 C011 104.73(9) . . ?
N1 C9 C011 110.28(8) . . ?
O3 C9 C11 115.53(9) . . ?
N1 C9 C11 103.77(9) . . ?
C011 C9 C11 108.92(9) . . ?
O2 C12 C11 105.34(9) . . ?
O2 C12 C10 112.58(9) . . ?
C11 C12 C10 104.64(8) . . ?
O2 C13 O1 105.87(9) . . ?
O2 C13 C15 107.58(9) . . ?
O1 C13 C15 110.04(9) . . ?
O2 C13 C14 111.77(9) . . ?
O1 C13 C14 108.55(9) . . ?
C15 C13 C14 112.79(10) . . ?
C4 C3 C2 120.34(12) . . ?
C7 C2 C3 118.47(11) . . ?
C7 C2 C1 118.89(11) . . ?
C3 C2 C1 122.53(10) . . ?
C6 C7 C2 121.14(13) . . ?
C7 C6 C5 119.96(13) . . ?
C5 C4 C3 120.58(14) . . ?
C4 C5 C6 119.49(12) . . ?

loop_
_geom_bond_atom_site_label_1
_geom_bond_atom_site_label_2
_geom_bond_distance
_geom_bond_site_symmetry_2
_geom_bond_publ_flag
F1 C011 1.3382(14) . ?
F2 C011 1.3313(14) . ?
F3 C011 1.3353(14) . ?
O4 C10 1.2225(14) . ?
O3 C9 1.3773(14) . ?
O2 C12 1.4123(13) . ?
O2 C13 1.4327(14) . ?
O1 C11 1.4150(13) . ?
O1 C13 1.4474(14) . ?
N1 C10 1.3545(15) . ?
N1 C9 1.4734(14) . ?
N1 C1 1.4962(15) . ?
C10 C12 1.5347(17) . ?
C1 C8 1.5228(15) . ?
C1 C2 1.5249(15) . ?
C011 C9 1.5386(14) . ?
C11 C12 1.5218(16) . ?
C11 C9 1.5530(15) . ?
C13 C15 1.5119(17) . ?
C13 C14 1.5149(17) . ?
C3 C4 1.3902(18) . ?
C3 C2 1.3980(17) . ?
C2 C7 1.3906(17) . ?
C7 C6 1.3893(19) . ?
C6 C5 1.388(2) . ?
C4 C5 1.386(2) . ?
